data_1502144
loop_
_publ_author_name
'Ren, Hui'
'Luo, Yong'
'Ye, Shengqing'
'Wu, Jie'

_publ_section_title
;
 Silver triflate catalyzed reaction of 2-alkynylbenzaldoxime with aryne.
;
_journal_issue 10
_journal_name_full 'Organic letters'
_journal_page_first 2552
_journal_page_last 2555
_journal_paper_doi 10.1021/ol200629y
_journal_volume 13
_journal_year 2011
_chemical_formula_sum 'C22 H17 N O'
_chemical_formula_weight 311.37
_chemical_name_systematic
; 
 ? 
;
_space_group_IT_number 9
_symmetry_cell_setting monoclinic
_symmetry_space_group_name_Hall 'C -2yc'
_symmetry_space_group_name_H-M 'C 1 c 1'
_atom_sites_solution_hydrogens geom
_atom_sites_solution_primary direct
_atom_sites_solution_secondary difmap
_audit_creation_method SHELXL-97
_cell_angle_alpha 90.00
_cell_angle_beta 90.985(13)
_cell_angle_gamma 90.00
_cell_formula_units_Z 4
_cell_length_a 5.997(6)
_cell_length_b 19.040(19)
_cell_length_c 14.366(15)
_cell_measurement_reflns_used 1013
_cell_measurement_temperature 293(2)
_cell_measurement_theta_max 27.091
_cell_measurement_theta_min 2.567
_cell_volume 1640(3)
_computing_cell_refinement 'Bruker SMART'
_computing_data_collection 'Bruker SMART'
_computing_data_reduction 'Bruker SHELXTL'
_computing_molecular_graphics 'Bruker SHELXTL'
_computing_publication_material 'Bruker SHELXTL'
_computing_structure_refinement 'SHELXL-97 (Sheldrick, 1997)'
_computing_structure_solution 'SHELXS-97 (Sheldrick, 1990)'
_diffrn_ambient_temperature 293(2)
_diffrn_measured_fraction_theta_full 0.993
_diffrn_measured_fraction_theta_max 0.993
_diffrn_measurement_device_type 'CCD area detector'
_diffrn_measurement_method 'phi and omega scans'
_diffrn_radiation_monochromator graphite
_diffrn_radiation_source 'fine-focus sealed tube'
_diffrn_radiation_type MoK\a
_diffrn_radiation_wavelength 0.71073
_diffrn_reflns_av_R_equivalents 0.0707
_diffrn_reflns_av_sigmaI/netI 0.0515
_diffrn_reflns_limit_h_max 6
_diffrn_reflns_limit_h_min -7
_diffrn_reflns_limit_k_max 23
_diffrn_reflns_limit_k_min -21
_diffrn_reflns_limit_l_max 16
_diffrn_reflns_limit_l_min -17
_diffrn_reflns_number 3622
_diffrn_reflns_theta_full 26.01
_diffrn_reflns_theta_max 26.01
_diffrn_reflns_theta_min 2.14
_diffrn_standards_decay_% 11.54
_exptl_absorpt_coefficient_mu 0.077
_exptl_absorpt_correction_T_max 0.9923
_exptl_absorpt_correction_T_min 0.9773
_exptl_absorpt_correction_type multi-scan
_exptl_absorpt_process_details sadabs
_exptl_crystal_colour colorless
_exptl_crystal_density_diffrn 1.261
_exptl_crystal_density_method 'not measured'
_exptl_crystal_description sheet
_exptl_crystal_F_000 656
_exptl_crystal_size_max 0.30
_exptl_crystal_size_mid 0.25
_exptl_crystal_size_min 0.10
_refine_diff_density_max 0.248
_refine_diff_density_min -0.267
_refine_diff_density_rms 0.067
_refine_ls_abs_structure_details 'Flack H D (1983), Acta Cryst. A39, 876-881'
_refine_ls_abs_structure_Flack 2(2)
_refine_ls_extinction_coef 0.019(3)
_refine_ls_extinction_expression Fc^*^=kFc[1+0.001xFc^2^\l^3^/sin(2\q)]^-1/4^
_refine_ls_extinction_method SHELXL
_refine_ls_goodness_of_fit_ref 1.048
_refine_ls_hydrogen_treatment constr
_refine_ls_matrix_type full
_refine_ls_number_parameters 219
_refine_ls_number_reflns 2364
_refine_ls_number_restraints 2
_refine_ls_restrained_S_all 1.047
_refine_ls_R_factor_all 0.0601
_refine_ls_R_factor_gt 0.0547
_refine_ls_shift/su_max 0.002
_refine_ls_shift/su_mean 0.000
_refine_ls_structure_factor_coef Fsqd
_refine_ls_weighting_details 'calc w=1/[\s^2^(Fo^2^)+(0.1004P)^2^+0.2755P] where P=(Fo^2^+2Fc^2^)/3'
_refine_ls_weighting_scheme calc
_refine_ls_wR_factor_gt 0.1426
_refine_ls_wR_factor_ref 0.1457
_reflns_number_gt 2267
_reflns_number_total 2364
_reflns_threshold_expression >2sigma(I)
_cod_data_source_file ol200629y_si_001.cif
_cod_data_source_block a10301a
_cod_depositor_comments
;
The following automatic conversions were performed:

'_symmetry_cell_setting' value 'Monoclinic' changed to 'monoclinic'
according to /home/saulius/struct/CIF-dictionaries/cif_core.dic
dictionary named 'cif_core.dic' version 2.4.1 from 2010-06-29.

Automatic conversion script
Id: cif_fix_values 1715 2011-07-08 13:25:40Z adriana 
;
_cod_original_sg_symbol_H-M Cc
_cod_database_code 1502144

loop_
_symmetry_equiv_pos_as_xyz
'x, y, z'
'x, -y, z+1/2'
'x+1/2, y+1/2, z'
'x+1/2, -y+1/2, z+1/2'

loop_
_atom_site_label
_atom_site_type_symbol
_atom_site_fract_x
_atom_site_fract_y
_atom_site_fract_z
_atom_site_U_iso_or_equiv
_atom_site_adp_type
_atom_site_occupancy
_atom_site_symmetry_multiplicity
_atom_site_calc_flag
_atom_site_refinement_flags
O1 O 0.3787(3) 0.27277(10) 0.71485(15) 0.0476(5) Uani 1 1 d .
N1 N 0.8391(4) 0.20541(11) 0.74724(17) 0.0446(5) Uani 1 1 d .
C1 C 0.4317(4) 0.20242(13) 0.74691(18) 0.0406(6) Uani 1 1 d .
H1 H 0.3177 0.1700 0.7229 0.049 Uiso 1 1 calc R
C2 C 0.4406(5) 0.19728(12) 0.85167(19) 0.0419(6) Uani 1 1 d .
C3 C 0.2772(5) 0.16637(14) 0.9055(2) 0.0501(7) Uani 1 1 d .
H3 H 0.1501 0.1473 0.8774 0.060 Uiso 1 1 calc R
C4 C 0.3053(6) 0.16417(17) 1.0011(2) 0.0607(9) Uani 1 1 d .
H4 H 0.1952 0.1442 1.0374 0.073 Uiso 1 1 calc R
C5 C 0.4977(7) 0.19170(17) 1.0438(2) 0.0626(9) Uani 1 1 d .
H5 H 0.5145 0.1901 1.1082 0.075 Uiso 1 1 calc R
C6 C 0.6653(6) 0.22170(14) 0.9896(2) 0.0525(7) Uani 1 1 d .
H6 H 0.7939 0.2398 1.0177 0.063 Uiso 1 1 calc R
C7 C 0.6364(5) 0.22396(13) 0.8944(2) 0.0441(6) Uani 1 1 d .
C8 C 0.8034(4) 0.25444(14) 0.82649(19) 0.0439(6) Uani 1 1 d .
H8 H 0.9459 0.2622 0.8593 0.053 Uiso 1 1 calc R
C9 C 0.7187(5) 0.32404(13) 0.7882(2) 0.0440(6) Uani 1 1 d .
C10 C 0.8404(6) 0.38595(16) 0.8044(2) 0.0564(8) Uani 1 1 d .
H10 H 0.9733 0.3840 0.8387 0.068 Uiso 1 1 calc R
C11 C 0.7654(8) 0.44981(17) 0.7700(3) 0.0713(11) Uani 1 1 d .
H11 H 0.8485 0.4903 0.7808 0.086 Uiso 1 1 calc R
C12 C 0.5667(7) 0.45349(16) 0.7196(3) 0.0679(10) Uani 1 1 d .
H12 H 0.5173 0.4965 0.6963 0.082 Uiso 1 1 calc R
C13 C 0.4413(6) 0.39344(14) 0.7036(2) 0.0530(7) Uani 1 1 d .
H13 H 0.3069 0.3963 0.6705 0.064 Uiso 1 1 calc R
C14 C 0.5164(5) 0.32872(12) 0.73693(18) 0.0413(6) Uani 1 1 d .
C15 C 0.6589(4) 0.18038(13) 0.70957(18) 0.0406(6) Uani 1 1 d .
C16 C 0.6753(5) 0.12993(12) 0.63076(19) 0.0416(6) Uani 1 1 d .
C17 C 0.8688(5) 0.12798(15) 0.5776(2) 0.0535(8) Uani 1 1 d .
H17 H 0.9819 0.1605 0.5890 0.064 Uiso 1 1 calc R
C18 C 0.8935(6) 0.07836(15) 0.5085(2) 0.0568(9) Uani 1 1 d .
H18 H 1.0207 0.0792 0.4724 0.068 Uiso 1 1 calc R
C19 C 0.7326(6) 0.02715(13) 0.4916(2) 0.0523(7) Uani 1 1 d .
C20 C 0.5390(6) 0.02949(17) 0.5426(3) 0.0608(8) Uani 1 1 d .
H20 H 0.4269 -0.0033 0.5312 0.073 Uiso 1 1 calc R
C21 C 0.5106(5) 0.08055(16) 0.6111(2) 0.0551(8) Uani 1 1 d .
H21 H 0.3788 0.0815 0.6443 0.066 Uiso 1 1 calc R
C22 C 0.7644(8) -0.02959(18) 0.4185(3) 0.0728(11) Uani 1 1 d .
H22A H 0.6305 -0.0570 0.4125 0.109 Uiso 1 1 calc R
H22B H 0.8861 -0.0595 0.4371 0.109 Uiso 1 1 calc R
H22C H 0.7967 -0.0081 0.3598 0.109 Uiso 1 1 calc R

loop_
_atom_site_aniso_label
_atom_site_aniso_U_11
_atom_site_aniso_U_22
_atom_site_aniso_U_33
_atom_site_aniso_U_23
_atom_site_aniso_U_13
_atom_site_aniso_U_12
O1 0.0459(11) 0.0509(10) 0.0459(11) 0.0064(7) -0.0038(8) -0.0004(8)
N1 0.0403(13) 0.0506(11) 0.0430(13) -0.0037(9) 0.0037(9) 0.0006(9)
C1 0.0401(14) 0.0451(12) 0.0367(14) 0.0037(9) 0.0013(10) -0.0004(10)
C2 0.0416(14) 0.0438(12) 0.0404(14) 0.0046(10) 0.0057(11) 0.0070(10)
C3 0.0454(16) 0.0487(13) 0.0567(18) 0.0078(11) 0.0136(13) 0.0054(11)
C4 0.068(2) 0.0639(16) 0.0514(19) 0.0123(14) 0.0238(17) 0.0129(15)
C5 0.083(3) 0.0703(18) 0.0346(16) 0.0047(13) 0.0085(15) 0.0231(17)
C6 0.0598(18) 0.0542(14) 0.0435(16) -0.0049(11) -0.0020(13) 0.0123(13)
C7 0.0456(15) 0.0458(12) 0.0411(14) 0.0013(10) 0.0032(11) 0.0092(10)
C8 0.0390(14) 0.0506(13) 0.0421(15) -0.0033(10) -0.0011(11) 0.0017(10)
C9 0.0465(15) 0.0472(13) 0.0387(14) -0.0016(10) 0.0081(12) -0.0018(11)
C10 0.0560(18) 0.0566(16) 0.0568(19) -0.0070(13) 0.0090(15) -0.0110(13)
C11 0.090(3) 0.0503(16) 0.074(2) -0.0033(15) 0.013(2) -0.0199(17)
C12 0.095(3) 0.0431(15) 0.066(2) 0.0100(13) 0.017(2) 0.0039(15)
C13 0.0636(19) 0.0528(14) 0.0429(16) 0.0072(11) 0.0072(14) 0.0080(13)
C14 0.0462(14) 0.0444(12) 0.0334(13) -0.0004(9) 0.0058(10) -0.0021(10)
C15 0.0411(14) 0.0442(12) 0.0367(13) 0.0049(9) 0.0038(11) -0.0008(10)
C16 0.0474(15) 0.0404(11) 0.0372(13) 0.0038(9) 0.0036(11) -0.0007(10)
C17 0.0494(18) 0.0517(14) 0.0599(19) -0.0050(12) 0.0141(15) -0.0075(12)
C18 0.061(2) 0.0540(14) 0.0566(19) -0.0048(12) 0.0203(16) -0.0027(13)
C19 0.068(2) 0.0421(13) 0.0475(17) -0.0004(11) 0.0053(14) 0.0028(12)
C20 0.0591(19) 0.0580(16) 0.066(2) -0.0104(13) 0.0065(16) -0.0137(13)
C21 0.0500(18) 0.0604(16) 0.0553(18) -0.0066(12) 0.0158(14) -0.0098(13)
C22 0.089(3) 0.0584(17) 0.072(2) -0.0176(15) 0.016(2) -0.0009(16)

loop_
_atom_type_symbol
_atom_type_description
_atom_type_scat_dispersion_real
_atom_type_scat_dispersion_imag
_atom_type_scat_source
C C 0.0033 0.0016 'International Tables Vol C Tables 4.2.6.8 and 6.1.1.4'
H H 0.0000 0.0000 'International Tables Vol C Tables 4.2.6.8 and 6.1.1.4'
N N 0.0061 0.0033 'International Tables Vol C Tables 4.2.6.8 and 6.1.1.4'
O O 0.0106 0.0060 'International Tables Vol C Tables 4.2.6.8 and 6.1.1.4'

loop_
_geom_angle_atom_site_label_1
_geom_angle_atom_site_label_2
_geom_angle_atom_site_label_3
_geom_angle
C14 O1 C1 120.9(2)
C15 N1 C8 114.9(2)
O1 C1 C2 112.4(2)
O1 C1 C15 109.46(19)
C2 C1 C15 108.4(2)
C3 C2 C7 120.0(3)
C3 C2 C1 124.7(3)
C7 C2 C1 115.2(2)
C4 C3 C2 119.4(3)
C3 C4 C5 120.7(3)
C4 C5 C6 120.2(3)
C7 C6 C5 119.0(3)
C6 C7 C2 120.7(2)
C6 C7 C8 125.1(3)
C2 C7 C8 114.2(3)
N1 C8 C9 108.8(2)
N1 C8 C7 110.8(2)
C9 C8 C7 110.1(2)
C10 C9 C14 118.3(3)
C10 C9 C8 120.2(3)
C14 C9 C8 121.6(2)
C11 C10 C9 120.9(4)
C10 C11 C12 120.1(3)
C13 C12 C11 120.3(3)
C12 C13 C14 120.1(4)
O1 C14 C13 114.5(3)
O1 C14 C9 125.2(2)
C13 C14 C9 120.3(3)
N1 C15 C16 119.4(2)
N1 C15 C1 119.7(2)
C16 C15 C1 120.9(3)
C21 C16 C17 117.7(2)
C21 C16 C15 122.4(2)
C17 C16 C15 119.8(3)
C18 C17 C16 120.7(3)
C17 C18 C19 121.5(3)
C20 C19 C18 118.1(3)
C20 C19 C22 120.3(3)
C18 C19 C22 121.6(3)
C19 C20 C21 120.6(3)
C16 C21 C20 121.3(3)

loop_
_geom_bond_atom_site_label_1
_geom_bond_atom_site_label_2
_geom_bond_distance
O1 C14 1.381(3)
O1 C1 1.450(3)
N1 C15 1.291(4)
N1 C8 1.491(3)
C1 C2 1.508(4)
C1 C15 1.532(4)
C2 C3 1.390(4)
C2 C7 1.410(4)
C3 C4 1.381(5)
C4 C5 1.400(6)
C5 C6 1.403(5)
C6 C7 1.378(5)
C7 C8 1.524(4)
C8 C9 1.519(4)
C9 C10 1.404(4)
C9 C14 1.411(4)
C10 C11 1.385(6)
C11 C12 1.386(6)
C12 C13 1.385(5)
C13 C14 1.394(4)
C15 C16 1.489(4)
C16 C21 1.389(4)
C16 C17 1.401(4)
C17 C18 1.380(4)
C18 C19 1.390(5)
C19 C20 1.384(4)
C19 C22 1.521(4)
C20 C21 1.395(4)
